data_7714118
loop_
_publ_author_name
'Menezes, Luke T.'
'Assoud, Abdeljalil'
'Kleinke, Holger'

_publ_section_title
;
 Phase Width, and Physical Properties of the Barium Tetrel Selenides
 Ba6Si2-xGexSe12 (x = 0, 0.5, 1, and 1.5) with Ultralow Thermal
 Conductivity
;
_journal_name_full 'Dalton Transactions'
_journal_paper_doi 10.1039/D3DT02516K
_journal_year 2023
_chemical_formula_sum 'Ba6 Se12 Si2'
_chemical_formula_weight 1827.74
_space_group_crystal_system triclinic
_space_group_IT_number 2
_space_group_name_Hall '-P 1'
_space_group_name_H-M_alt 'P -1'
_audit_creation_method SHELXL-2018/3
_audit_update_record
;
2023-08-03 deposited with the CCDC.	2023-10-03 downloaded from the CCDC.
;
_cell_angle_alpha 109.281(3)
_cell_angle_beta 104.699(3)
_cell_angle_gamma 100.447(3)
_cell_formula_units_Z 2
_cell_length_a 9.1830(12)
_cell_length_b 12.2668(16)
_cell_length_c 12.3522(17)
_cell_measurement_reflns_used 7079
_cell_measurement_temperature 299(2)
_cell_measurement_theta_max 29.996
_cell_measurement_theta_min 1.838
_cell_volume 1215.7(3)
_computing_structure_refinement 'SHELXL-2018/3 (Sheldrick, 2018)'
_diffrn_ambient_temperature 299(2)
_diffrn_measured_fraction_theta_full 1.000
_diffrn_measured_fraction_theta_max 1.000
_diffrn_measurement_device_type 'Bruker APEX-II CCD'
_diffrn_measurement_method '\f and \w scans'
_diffrn_radiation_type MoK\a
_diffrn_radiation_wavelength 0.71073
_diffrn_reflns_av_R_equivalents 0
_diffrn_reflns_av_unetI/netI 0.0268
_diffrn_reflns_Laue_measured_fraction_full 1.000
_diffrn_reflns_Laue_measured_fraction_max 1.000
_diffrn_reflns_number 7079
_diffrn_reflns_point_group_measured_fraction_full 1.000
_diffrn_reflns_point_group_measured_fraction_max 1.000
_diffrn_reflns_theta_full 25.242
_diffrn_reflns_theta_max 29.996
_diffrn_reflns_theta_min 1.838
_exptl_absorpt_coefficient_mu 27.613
_exptl_absorpt_correction_type multi-scan
_exptl_absorpt_process_details
;
SADABS-2016/2 (Bruker,2016/2) was used for absorption correction.
wR2(int) was 0.0551 before and 0.0296 after correction.
The Ratio of minimum to maximum transmission is 0.7684.
The \l/2 correction factor is Not present.
;
_exptl_crystal_colour Red
_exptl_crystal_density_diffrn 4.993
_exptl_crystal_description Block
_exptl_crystal_F_000 1544
_exptl_crystal_size_max 0.04
_exptl_crystal_size_mid 0.04
_exptl_crystal_size_min 0.02
_exptl_transmission_factor_max 0.7460
_exptl_transmission_factor_min 0.5166
_refine_diff_density_max 3.739
_refine_diff_density_min -2.740
_refine_diff_density_rms 0.611
_refine_ls_extinction_method none
_refine_ls_goodness_of_fit_ref 1.175
_refine_ls_hydrogen_treatment undef
_refine_ls_matrix_type full
_refine_ls_number_parameters 200
_refine_ls_number_reflns 7079
_refine_ls_number_restraints 0
_refine_ls_restrained_S_all 1.175
_refine_ls_R_factor_all 0.0704
_refine_ls_R_factor_gt 0.0574
_refine_ls_shift/su_max 0.004
_refine_ls_shift/su_mean 0.001
_refine_ls_structure_factor_coef Fsqd
_refine_ls_weighting_details 'w=1/[\s^2^(Fo^2^)+(0.0179P)^2^+196.1533P] where P=(Fo^2^+2Fc^2^)/3'
_refine_ls_weighting_scheme calc
_refine_ls_wR_factor_gt 0.1751
_refine_ls_wR_factor_ref 0.1791
_reflns_Friedel_coverage 0.000
_reflns_number_gt 6006
_reflns_number_total 7079
_reflns_threshold_expression 'I > 2\s(I)'
_cod_data_source_file d3dt02516k2.cif
_cod_data_source_block Ba6Si2Se12
_cod_database_code 7714118
_shelx_shelxl_version_number 2018/3
_shelx_space_group_comment
;
The symmetry employed for this shelxl refinement is uniquely defined
by the following loop, which should always be used as a source of
symmetry information in preference to the above space-group names.
They are only intended as comments.
;

loop_
_space_group_symop_operation_xyz
'x, y, z'
'-x, -y, -z'

loop_
_atom_site_label
_atom_site_type_symbol
_atom_site_fract_x
_atom_site_fract_y
_atom_site_fract_z
_atom_site_U_iso_or_equiv
_atom_site_adp_type
_atom_site_occupancy
_atom_site_site_symmetry_order
_atom_site_calc_flag
_atom_site_refinement_flags_posn
_atom_site_refinement_flags_adp
_atom_site_refinement_flags_occupancy
_atom_site_disorder_assembly
_atom_site_disorder_group
Ba1 Ba 0.07713(13) 0.36082(10) 0.60275(10) 0.0181(2) Uani 1 1 d . . . . .
Ba2 Ba 0.09028(13) 0.93737(10) 0.17663(10) 0.0178(2) Uani 1 1 d . . . . .
Ba3 Ba 0.28767(15) 0.57805(11) 0.06064(12) 0.0243(3) Uani 1 1 d . . . . .
Ba4 Ba 0.31556(14) 0.36150(11) 0.30239(12) 0.0225(2) Uani 1 1 d . . . . .
Ba5 Ba 0.34148(13) 0.07302(10) 0.59649(10) 0.0170(2) Uani 1 1 d . . . . .
Ba6 Ba 0.65126(13) 0.16125(10) 0.17112(10) 0.0184(2) Uani 1 1 d . . . . .
Si1 Si 0.6109(5) 0.2779(4) 0.5281(4) 0.0115(8) Uani 1 1 d . . . . .
Si2 Si 0.6362(5) 0.7803(4) 0.0424(4) 0.0123(8) Uani 1 1 d . . . . .
Se1 Se 0.0095(2) 0.20011(18) 0.31176(18) 0.0193(4) Uani 1 1 d . . . . .
Se2 Se 0.0112(2) 0.07529(18) 0.42429(18) 0.0202(4) Uani 1 1 d . . . . .
Se3 Se 0.0358(4) 0.3423(3) 0.0307(3) 0.0221(7) Uani 0.644(6) 1 d . . P A 1
Se5 Se 0.0614(4) 0.6076(3) 0.8048(3) 0.0273(8) Uani 0.644(6) 1 d . . P A 1
Se4 Se 0.0458(7) 0.4933(6) 0.1832(6) 0.0265(14) Uani 0.356(6) 1 d . . P A 2
Se14 Se 0.9390(9) 0.2811(6) 0.0829(7) 0.0358(17) Uani 0.356(6) 1 d . . P A 2
Se6 Se 0.2022(2) 0.2644(2) 0.82078(19) 0.0244(4) Uani 1 1 d . . . . .
Se7 Se 0.2334(2) 0.78729(19) 0.35038(19) 0.0219(4) Uani 1 1 d . . . . .
Se8 Se 0.2442(2) 0.08590(19) 0.02163(19) 0.0208(4) Uani 1 1 d . . . . .
Se9 Se 0.2623(2) 0.59510(17) 0.53851(18) 0.0191(4) Uani 1 1 d . . . . .
Se10 Se 0.4506(2) 0.11734(16) 0.35779(16) 0.0174(3) Uani 1 1 d . . . . .
Se11 Se 0.4618(2) 0.36302(17) 0.62892(19) 0.0219(4) Uani 1 1 d . . . . .
Se12 Se 0.4677(2) 0.86868(17) 0.12078(17) 0.0185(4) Uani 1 1 d . . . . .
Se13 Se 0.5102(2) 0.39139(17) 0.12104(17) 0.0197(4) Uani 1 1 d . . . . .

loop_
_atom_site_aniso_label
_atom_site_aniso_U_11
_atom_site_aniso_U_22
_atom_site_aniso_U_33
_atom_site_aniso_U_23
_atom_site_aniso_U_13
_atom_site_aniso_U_12
Ba1 0.0186(5) 0.0196(5) 0.0186(5) 0.0083(4) 0.0076(4) 0.0081(4)
Ba2 0.0148(5) 0.0186(5) 0.0171(5) 0.0068(4) 0.0028(4) 0.0019(4)
Ba3 0.0226(6) 0.0245(6) 0.0326(6) 0.0171(5) 0.0124(5) 0.0071(5)
Ba4 0.0219(5) 0.0191(5) 0.0307(6) 0.0117(5) 0.0145(5) 0.0040(4)
Ba5 0.0161(5) 0.0173(5) 0.0176(5) 0.0076(4) 0.0045(4) 0.0052(4)
Ba6 0.0155(5) 0.0201(5) 0.0186(5) 0.0086(4) 0.0039(4) 0.0038(4)
Si1 0.0100(19) 0.013(2) 0.0103(19) 0.0041(16) 0.0030(16) 0.0020(16)
Si2 0.012(2) 0.012(2) 0.0097(19) 0.0023(16) 0.0007(16) 0.0021(16)
Se1 0.0142(8) 0.0236(9) 0.0211(9) 0.0118(7) 0.0040(7) 0.0054(7)
Se2 0.0179(8) 0.0229(9) 0.0249(9) 0.0150(8) 0.0083(7) 0.0053(7)
Se3 0.0194(14) 0.0159(14) 0.0292(16) 0.0072(12) 0.0090(12) 0.0033(11)
Se5 0.0346(18) 0.0209(15) 0.0245(16) 0.0058(12) 0.0125(14) 0.0065(13)
Se4 0.023(3) 0.032(3) 0.025(3) 0.010(2) 0.013(2) 0.005(2)
Se14 0.048(4) 0.022(3) 0.037(4) 0.008(3) 0.022(3) 0.005(3)
Se6 0.0200(9) 0.0339(11) 0.0254(10) 0.0219(9) 0.0038(8) 0.0078(8)
Se7 0.0195(9) 0.0253(10) 0.0256(9) 0.0174(8) 0.0044(7) 0.0078(7)
Se8 0.0164(8) 0.0257(10) 0.0255(9) 0.0180(8) 0.0063(7) 0.0041(7)
Se9 0.0191(8) 0.0186(9) 0.0222(9) 0.0125(7) 0.0068(7) 0.0033(7)
Se10 0.0157(8) 0.0151(8) 0.0149(8) 0.0010(6) 0.0032(6) 0.0013(6)
Se11 0.0195(9) 0.0148(8) 0.0300(10) 0.0022(7) 0.0146(8) 0.0058(7)
Se12 0.0217(9) 0.0184(8) 0.0173(8) 0.0052(7) 0.0096(7) 0.0097(7)
Se13 0.0224(9) 0.0151(8) 0.0159(8) 0.0008(7) 0.0070(7) 0.0019(7)

loop_
_atom_type_symbol
_atom_type_description
_atom_type_scat_dispersion_real
_atom_type_scat_dispersion_imag
_atom_type_scat_source
Ba Ba -0.3244 2.2819 'International Tables Vol C Tables 4.2.6.8 and 6.1.1.4'
Si Si 0.0817 0.0704 'International Tables Vol C Tables 4.2.6.8 and 6.1.1.4'
Se Se -0.0929 2.2259 'International Tables Vol C Tables 4.2.6.8 and 6.1.1.4'

loop_
_geom_angle_atom_site_label_1
_geom_angle_atom_site_label_2
_geom_angle_atom_site_label_3
_geom_angle
_geom_angle_site_symmetry_1
_geom_angle_site_symmetry_3
_geom_angle_publ_flag
Se4 Ba1 Se1 149.79(12) 2_566 . ?
Se5 Ba1 Se1 146.82(8) . . ?
Se4 Ba1 Se2 136.40(12) 2_566 . ?
Se5 Ba1 Se2 163.02(8) . . ?
Se1 Ba1 Se2 42.23(5) . . ?
Se4 Ba1 Se6 76.41(13) 2_566 . ?
Se5 Ba1 Se6 90.16(8) . . ?
Se1 Ba1 Se6 122.94(6) . . ?
Se2 Ba1 Se6 82.56(6) . . ?
Se5 Ba1 Se7 86.79(8) . 2_566 ?
Se1 Ba1 Se7 101.57(6) . 2_566 ?
Se2 Ba1 Se7 76.32(6) . 2_566 ?
Se6 Ba1 Se7 70.06(5) . 2_566 ?
Se5 Ba1 Se9 76.16(8) . 2_566 ?
Se1 Ba1 Se9 77.25(5) . 2_566 ?
Se2 Ba1 Se9 98.79(6) . 2_566 ?
Se6 Ba1 Se9 136.91(6) . 2_566 ?
Se7 Ba1 Se9 68.56(5) 2_566 2_566 ?
Se4 Ba1 Se11 126.64(12) 2_566 . ?
Se5 Ba1 Se11 111.34(8) . . ?
Se1 Ba1 Se11 83.11(5) . . ?
Se2 Ba1 Se11 81.36(5) . . ?
Se6 Ba1 Se11 73.59(6) . . ?
Se7 Ba1 Se11 139.24(6) 2_566 . ?
Se9 Ba1 Se11 149.46(6) 2_566 . ?
Se4 Ba1 Se9 101.39(12) 2_566 . ?
Se5 Ba1 Se9 75.17(7) . . ?
Se1 Ba1 Se9 83.13(5) . . ?
Se2 Ba1 Se9 120.98(6) . . ?
Se6 Ba1 Se9 131.10(6) . . ?
Se7 Ba1 Se9 151.09(6) 2_566 . ?
Se9 Ba1 Se9 85.07(5) 2_566 . ?
Se11 Ba1 Se9 69.40(5) . . ?
Se4 Ba1 Ba5 128.15(12) 2_566 . ?
Se5 Ba1 Ba5 137.62(7) . . ?
Se1 Ba1 Ba5 74.21(4) . . ?
Se2 Ba1 Ba5 44.54(4) . . ?
Se6 Ba1 Ba5 51.80(5) . . ?
Se7 Ba1 Ba5 95.01(4) 2_566 . ?
Se9 Ba1 Ba5 143.25(5) 2_566 . ?
Se11 Ba1 Ba5 46.79(4) . . ?
Se9 Ba1 Ba5 113.59(5) . . ?
Se4 Ba1 Ba4 149.23(12) 2_566 . ?
Se5 Ba1 Ba4 123.27(7) . . ?
Se1 Ba1 Ba4 41.77(4) . . ?
Se2 Ba1 Ba4 73.09(4) . . ?
Se6 Ba1 Ba4 124.25(5) . . ?
Se7 Ba1 Ba4 143.34(5) 2_566 . ?
Se9 Ba1 Ba4 96.58(4) 2_566 . ?
Se11 Ba1 Ba4 53.95(4) . . ?
Se9 Ba1 Ba4 48.10(4) . . ?
Ba5 Ba1 Ba4 76.95(3) . . ?
Se2 Ba2 Se8 96.57(6) 1_565 2_565 ?
Se2 Ba2 Se3 133.94(7) 1_565 2_565 ?
Se8 Ba2 Se3 73.47(7) 2_565 2_565 ?
Se2 Ba2 Se6 74.49(6) 1_565 2_566 ?
Se8 Ba2 Se6 70.19(5) 2_565 2_566 ?
Se3 Ba2 Se6 59.70(7) 2_565 2_566 ?
Se2 Ba2 Se14 159.04(13) 1_565 2_665 ?
Se8 Ba2 Se14 75.30(15) 2_565 2_665 ?
Se3 Ba2 Se14 25.42(13) 2_565 2_665 ?
Se6 Ba2 Se14 84.56(13) 2_566 2_665 ?
Se2 Ba2 Se10 80.52(5) 1_565 1_565 ?
Se8 Ba2 Se10 145.31(6) 2_565 1_565 ?
Se3 Ba2 Se10 132.13(7) 2_565 1_565 ?
Se6 Ba2 Se10 139.35(6) 2_566 1_565 ?
Se2 Ba2 Se1 41.52(5) 1_565 1_565 ?
Se8 Ba2 Se1 76.51(5) 2_565 1_565 ?
Se3 Ba2 Se1 148.57(7) 2_565 1_565 ?
Se6 Ba2 Se1 101.29(6) 2_566 1_565 ?
Se10 Ba2 Se1 78.98(5) 1_565 1_565 ?
Se2 Ba2 Se8 123.35(6) 1_565 1_565 ?
Se8 Ba2 Se8 81.90(6) 2_565 1_565 ?
Se3 Ba2 Se8 100.15(7) 2_565 1_565 ?
Se6 Ba2 Se8 148.99(6) 2_566 1_565 ?
Se10 Ba2 Se8 71.60(5) 1_565 1_565 ?
Se1 Ba2 Se8 84.50(6) 1_565 1_565 ?
Se2 Ba2 Se7 80.42(6) 1_565 . ?
Se8 Ba2 Se7 138.73(6) 2_565 . ?
Se3 Ba2 Se7 79.40(7) 2_565 . ?
Se6 Ba2 Se7 69.38(5) 2_566 . ?
Se14 Ba2 Se7 92.93(14) 2_665 . ?
Se10 Ba2 Se7 75.28(5) 1_565 . ?
Se1 Ba2 Se7 119.46(6) 1_565 . ?
Se8 Ba2 Se7 133.93(6) 1_565 . ?
Se2 Ba2 Ba5 43.96(4) 1_565 1_565 ?
Se8 Ba2 Ba5 140.47(5) 2_565 1_565 ?
Se3 Ba2 Ba5 128.33(7) 2_565 1_565 ?
Se6 Ba2 Ba5 92.09(5) 2_566 1_565 ?
Se10 Ba2 Ba5 48.63(4) 1_565 1_565 ?
Se1 Ba2 Ba5 72.69(4) 1_565 1_565 ?
Se8 Ba2 Ba5 118.50(5) 1_565 1_565 ?
Se7 Ba2 Ba5 49.28(4) . 1_565 ?
Se2 Ba2 Ba4 72.85(4) 1_565 1_565 ?
Se8 Ba2 Ba4 96.50(5) 2_565 1_565 ?
Se3 Ba2 Ba4 151.41(7) 2_565 1_565 ?
Se6 Ba2 Ba4 142.87(5) 2_566 1_565 ?
Se10 Ba2 Ba4 49.40(4) 1_565 1_565 ?
Se1 Ba2 Ba4 41.64(4) 1_565 1_565 ?
Se8 Ba2 Ba4 51.43(4) 1_565 1_565 ?
Se7 Ba2 Ba4 121.02(5) . 1_565 ?
Ba5 Ba2 Ba4 76.31(3) 1_565 1_565 ?
Se4 Ba3 Se13 166.95(13) . 2_665 ?
Se3 Ba3 Se13 128.66(8) . 2_665 ?
Se3 Ba3 Se3 82.41(9) . 2_565 ?
Se13 Ba3 Se3 105.91(8) 2_665 2_565 ?
Se4 Ba3 Se12 125.24(13) . . ?
Se3 Ba3 Se12 161.58(8) . . ?
Se13 Ba3 Se12 66.07(5) 2_665 . ?
Se3 Ba3 Se12 82.45(7) 2_565 . ?
Se3 Ba3 Se4 70.31(12) . 2_565 ?
Se13 Ba3 Se4 86.74(11) 2_665 2_565 ?
Se3 Ba3 Se4 36.60(12) 2_565 2_565 ?
Se12 Ba3 Se4 102.77(12) . 2_565 ?
Se3 Ba3 Se14 103.66(14) . 2_665 ?
Se13 Ba3 Se14 82.62(13) 2_665 2_665 ?
Se3 Ba3 Se14 24.80(13) 2_565 2_665 ?
Se12 Ba3 Se14 64.54(12) . 2_665 ?
Se4 Ba3 Se13 92.73(13) . . ?
Se3 Ba3 Se13 75.44(7) . . ?
Se13 Ba3 Se13 85.44(6) 2_665 . ?
Se3 Ba3 Se13 157.52(7) 2_565 . ?
Se12 Ba3 Se13 120.02(6) . . ?
Se4 Ba3 Se13 128.17(12) 2_565 . ?
Se14 Ba3 Se13 163.69(13) 2_665 . ?
Se3 Ba3 Se5 95.31(9) . 1_554 ?
Se13 Ba3 Se5 67.89(7) 2_665 1_554 ?
Se3 Ba3 Se5 40.53(8) 2_565 1_554 ?
Se12 Ba3 Se5 79.80(7) . 1_554 ?
Se13 Ba3 Se5 137.29(8) . 1_554 ?
Se3 Ba3 Se11 95.35(7) . 2_666 ?
Se13 Ba3 Se11 113.56(6) 2_665 2_666 ?
Se3 Ba3 Se11 129.88(7) 2_565 2_666 ?
Se12 Ba3 Se11 86.37(5) . 2_666 ?
Se13 Ba3 Se11 57.40(5) . 2_666 ?
Se5 Ba3 Se11 164.03(7) 1_554 2_666 ?
Se4 Ba3 Si2 156.68(14) . . ?
Se3 Ba3 Si2 161.75(10) . . ?
Se13 Ba3 Si2 36.37(8) 2_665 . ?
Se3 Ba3 Si2 110.01(9) 2_565 . ?
Se12 Ba3 Si2 36.50(8) . . ?
Se4 Ba3 Si2 111.36(13) 2_565 . ?
Se14 Ba3 Si2 86.23(14) 2_665 . ?
Se13 Ba3 Si2 90.73(8) . . ?
Se5 Ba3 Si2 86.76(10) 1_554 . ?
Se11 Ba3 Si2 86.83(8) 2_666 . ?
Se3 Ba3 Se6 55.43(7) . 1_554 ?
Se13 Ba3 Se6 73.59(5) 2_665 1_554 ?
Se3 Ba3 Se6 103.50(7) 2_565 1_554 ?
Se12 Ba3 Se6 139.20(6) . 1_554 ?
Se13 Ba3 Se6 60.46(5) . 1_554 ?
Se5 Ba3 Se6 79.75(7) 1_554 1_554 ?
Se11 Ba3 Se6 116.14(5) 2_666 1_554 ?
Si2 Ba3 Se6 107.45(8) . 1_554 ?
Se1 Ba4 Se13 143.00(7) . . ?
Se1 Ba4 Se11 147.42(6) . 2_666 ?
Se13 Ba4 Se11 62.97(5) . 2_666 ?
Se1 Ba4 Se4 82.08(11) . . ?
Se13 Ba4 Se4 91.33(11) . . ?
Se11 Ba4 Se4 77.23(11) 2_666 . ?
Se1 Ba4 Se5 57.26(7) . 2_566 ?
Se13 Ba4 Se5 109.84(8) . 2_566 ?
Se11 Ba4 Se5 100.53(7) 2_666 2_566 ?
Se1 Ba4 Se14 57.52(12) . 1_455 ?
Se13 Ba4 Se14 95.25(12) . 1_455 ?
Se11 Ba4 Se14 113.92(12) 2_666 1_455 ?
Se5 Ba4 Se14 26.12(12) 2_566 1_455 ?
Se1 Ba4 Se9 83.84(5) . . ?
Se13 Ba4 Se9 127.53(6) . . ?
Se11 Ba4 Se9 65.37(5) 2_666 . ?
Se4 Ba4 Se9 68.84(11) . . ?
Se5 Ba4 Se9 71.19(7) 2_566 . ?
Se14 Ba4 Se9 97.27(12) 1_455 . ?
Se1 Ba4 Se3 81.14(7) . . ?
Se13 Ba4 Se3 73.20(7) . . ?
Se11 Ba4 Se3 95.46(7) 2_666 . ?
Se5 Ba4 Se3 38.96(8) 2_566 . ?
Se9 Ba4 Se3 103.66(7) . . ?
Se1 Ba4 Se10 77.76(5) . . ?
Se13 Ba4 Se10 96.90(6) . . ?
Se11 Ba4 Se10 126.55(6) 2_666 . ?
Se4 Ba4 Se10 155.96(11) . . ?
Se5 Ba4 Se10 132.70(7) 2_566 . ?
Se14 Ba4 Se10 117.02(12) 1_455 . ?
Se9 Ba4 Se10 121.14(5) . . ?
Se3 Ba4 Se10 127.24(7) . . ?
Se1 Ba4 Se9 129.30(6) . 2_666 ?
Se13 Ba4 Se9 72.01(5) . 2_666 ?
Se11 Ba4 Se9 68.06(5) 2_666 2_666 ?
Se5 Ba4 Se9 166.60(7) 2_566 2_666 ?
Se9 Ba4 Se9 96.95(5) . 2_666 ?
Se3 Ba4 Se9 145.20(7) . 2_666 ?
Se10 Ba4 Se9 58.54(5) . 2_666 ?
Se1 Ba4 Se8 82.41(5) . . ?
Se13 Ba4 Se8 62.85(5) . . ?
Se11 Ba4 Se8 125.65(6) 2_666 . ?
Se4 Ba4 Se8 100.03(11) . . ?
Se5 Ba4 Se8 93.51(7) 2_566 . ?
Se14 Ba4 Se8 67.43(12) 1_455 . ?
Se9 Ba4 Se8 163.42(6) . . ?
Se3 Ba4 Se8 65.06(6) . . ?
Se10 Ba4 Se8 64.58(5) . . ?
Se9 Ba4 Se8 98.91(5) 2_666 . ?
Se1 Ba4 Ba6 115.92(5) . . ?
Se13 Ba4 Ba6 49.43(4) . . ?
Se11 Ba4 Ba6 96.35(4) 2_666 . ?
Se4 Ba4 Ba6 136.06(10) . . ?
Se5 Ba4 Ba6 141.01(7) 2_566 . ?
Se14 Ba4 Ba6 115.14(12) 1_455 . ?
Se9 Ba4 Ba6 147.37(5) . . ?
Se3 Ba4 Ba6 104.87(6) . . ?
Se10 Ba4 Ba6 47.48(4) . . ?
Se9 Ba4 Ba6 50.44(4) 2_666 . ?
Se8 Ba4 Ba6 48.77(4) . . ?
Se2 Ba5 Se12 141.35(6) . 2_666 ?
Se2 Ba5 Se2 55.37(6) . 2_556 ?
Se12 Ba5 Se2 99.25(6) 2_666 2_556 ?
Se2 Ba5 Se10 141.31(6) . 2_656 ?
Se12 Ba5 Se10 64.25(5) 2_666 2_656 ?
Se2 Ba5 Se10 100.79(6) 2_556 2_656 ?
Se2 Ba5 Se11 83.48(6) . . ?
Se12 Ba5 Se11 93.90(6) 2_666 . ?
Se2 Ba5 Se11 127.03(6) 2_556 . ?
Se10 Ba5 Se11 130.75(6) 2_656 . ?
Se2 Ba5 Se10 78.76(5) . . ?
Se12 Ba5 Se10 134.18(6) 2_666 . ?
Se2 Ba5 Se10 126.36(6) 2_556 . ?
Se10 Ba5 Se10 99.11(5) 2_656 . ?
Se11 Ba5 Se10 63.96(5) . . ?
Se2 Ba5 Se7 79.29(5) . 1_545 ?
Se12 Ba5 Se7 124.93(6) 2_666 1_545 ?
Se2 Ba5 Se7 73.78(5) 2_556 1_545 ?
Se10 Ba5 Se7 63.84(5) 2_656 1_545 ?
Se11 Ba5 Se7 134.56(6) . 1_545 ?
Se10 Ba5 Se7 71.54(5) . 1_545 ?
Se2 Ba5 Si1 98.78(8) . . ?
Se12 Ba5 Si1 101.91(9) 2_666 . ?
Se2 Ba5 Si1 154.10(9) 2_556 . ?
Se10 Ba5 Si1 101.75(9) 2_656 . ?
Se11 Ba5 Si1 36.95(8) . . ?
Se10 Ba5 Si1 36.70(8) . . ?
Se7 Ba5 Si1 105.28(8) 1_545 . ?
Se2 Ba5 Se6 78.27(5) . . ?
Se12 Ba5 Se6 64.79(5) 2_666 . ?
Se2 Ba5 Se6 69.90(5) 2_556 . ?
Se10 Ba5 Se6 125.53(5) 2_656 . ?
Se11 Ba5 Se6 70.23(5) . . ?
Se10 Ba5 Se6 130.43(5) . . ?
Se7 Ba5 Se6 143.59(6) 1_545 . ?
Si1 Ba5 Se6 106.20(9) . . ?
Se2 Ba5 Se7 133.90(5) . 2_666 ?
Se12 Ba5 Se7 73.72(5) 2_666 2_666 ?
Se2 Ba5 Se7 170.60(6) 2_556 2_666 ?
Se10 Ba5 Se7 70.68(5) 2_656 2_666 ?
Se11 Ba5 Se7 60.67(5) . 2_666 ?
Se10 Ba5 Se7 60.46(5) . 2_666 ?
Se7 Ba5 Se7 104.84(5) 1_545 2_666 ?
Si1 Ba5 Se7 35.27(8) . 2_666 ?
Se6 Ba5 Se7 111.40(6) . 2_666 ?
Se2 Ba5 Ba5 115.81(5) . 2_656 ?
Se12 Ba5 Ba5 102.74(5) 2_666 2_656 ?
Se2 Ba5 Ba5 127.42(6) 2_556 2_656 ?
Se10 Ba5 Ba5 50.96(4) 2_656 2_656 ?
Se11 Ba5 Ba5 98.45(5) . 2_656 ?
Se10 Ba5 Ba5 48.15(4) . 2_656 ?
Se7 Ba5 Ba5 54.44(4) 1_545 2_656 ?
Si1 Ba5 Ba5 61.51(8) . 2_656 ?
Se6 Ba5 Ba5 161.55(6) . 2_656 ?
Se7 Ba5 Ba5 50.40(4) 2_666 2_656 ?
Se2 Ba5 Ba1 45.68(4) . . ?
Se12 Ba5 Ba1 106.38(4) 2_666 . ?
Se2 Ba5 Ba1 78.94(4) 2_556 . ?
Se10 Ba5 Ba1 170.55(5) 2_656 . ?
Se11 Ba5 Ba1 48.17(4) . . ?
Se10 Ba5 Ba1 88.43(4) . . ?
Se7 Ba5 Ba1 124.50(4) 1_545 . ?
Si1 Ba5 Ba1 80.89(8) . . ?
Se6 Ba5 Ba1 45.36(4) . . ?
Se7 Ba5 Ba1 108.79(4) 2_666 . ?
Ba5 Ba5 Ba1 136.27(4) 2_656 . ?
Se1 Ba6 Se12 120.74(6) 1_655 2_665 ?
Se1 Ba6 Se5 58.85(7) 1_655 2_666 ?
Se12 Ba6 Se5 81.65(7) 2_665 2_666 ?
Se1 Ba6 Se14 59.34(15) 1_655 . ?
Se12 Ba6 Se14 65.57(14) 2_665 . ?
Se1 Ba6 Se10 106.11(6) 1_655 . ?
Se12 Ba6 Se10 132.48(6) 2_665 . ?
Se5 Ba6 Se10 134.05(7) 2_666 . ?
Se14 Ba6 Se10 159.41(13) . . ?
Se1 Ba6 Se12 103.92(6) 1_655 1_545 ?
Se12 Ba6 Se12 97.35(5) 2_665 1_545 ?
Se5 Ba6 Se12 157.15(8) 2_666 1_545 ?
Se10 Ba6 Se12 61.80(5) . 1_545 ?
Se1 Ba6 Se13 122.93(6) 1_655 . ?
Se12 Ba6 Se13 64.64(5) 2_665 . ?
Se5 Ba6 Se13 67.32(7) 2_666 . ?
Se14 Ba6 Se13 81.36(14) . . ?
Se10 Ba6 Se13 97.43(5) . . ?
Se12 Ba6 Se13 132.86(6) 1_545 . ?
Se1 Ba6 Se8 173.03(6) 1_655 . ?
Se12 Ba6 Se8 62.86(5) 2_665 . ?
Se5 Ba6 Se8 128.10(8) 2_666 . ?
Se14 Ba6 Se8 126.17(15) . . ?
Se10 Ba6 Se8 69.72(5) . . ?
Se12 Ba6 Se8 69.27(5) 1_545 . ?
Se13 Ba6 Se8 63.74(5) . . ?
Se1 Ba6 Si2 149.15(9) 1_655 2_665 ?
Se12 Ba6 Si2 38.09(8) 2_665 2_665 ?
Se5 Ba6 Si2 91.59(10) 2_666 2_665 ?
Se10 Ba6 Si2 100.98(9) . 2_665 ?
Se12 Ba6 Si2 101.69(9) 1_545 2_665 ?
Se13 Ba6 Si2 37.28(8) . 2_665 ?
Se8 Ba6 Si2 37.36(8) . 2_665 ?
Se1 Ba6 Se9 75.88(5) 1_655 2_666 ?
Se12 Ba6 Se9 134.67(6) 2_665 2_666 ?
Se5 Ba6 Se9 72.43(7) 2_666 2_666 ?
Se10 Ba6 Se9 61.64(5) . 2_666 ?
Se12 Ba6 Se9 120.58(5) 1_545 2_666 ?
Se13 Ba6 Se9 71.16(5) . 2_666 ?
Se8 Ba6 Se9 106.02(6) . 2_666 ?
Si2 Ba6 Se9 105.22(9) 2_665 2_666 ?
Se1 Ba6 Se8 75.03(5) 1_655 2_655 ?
Se12 Ba6 Se8 68.75(5) 2_665 2_655 ?
Se5 Ba6 Se8 98.27(7) 2_666 2_655 ?
Se10 Ba6 Se8 120.73(5) . 2_655 ?
Se12 Ba6 Se8 60.77(5) 1_545 2_655 ?
Se13 Ba6 Se8 132.60(5) . 2_655 ?
Se8 Ba6 Se8 102.04(5) . 2_655 ?
Si2 Ba6 Se8 103.45(9) 2_665 2_655 ?
Se9 Ba6 Se8 150.00(6) 2_666 2_655 ?
Se1 Ba6 Ba6 124.50(6) 1_655 2_655 ?
Se12 Ba6 Ba6 49.52(4) 2_665 2_655 ?
Se5 Ba6 Ba6 126.74(7) 2_666 2_655 ?
Se10 Ba6 Ba6 98.18(5) . 2_655 ?
Se12 Ba6 Ba6 47.84(4) 1_545 2_655 ?
Se13 Ba6 Ba6 101.63(5) . 2_655 ?
Se8 Ba6 Ba6 52.23(4) . 2_655 ?
Si2 Ba6 Ba6 64.36(8) 2_665 2_655 ?
Se9 Ba6 Ba6 156.29(5) 2_666 2_655 ?
Se8 Ba6 Ba6 49.81(4) 2_655 2_655 ?
Se11 Si1 Se7 107.4(2) . 2_666 ?
Se11 Si1 Se10 108.4(2) . . ?
Se7 Si1 Se10 108.9(2) 2_666 . ?
Se11 Si1 Se9 111.2(2) . 2_666 ?
Se7 Si1 Se9 115.4(2) 2_666 2_666 ?
Se10 Si1 Se9 105.4(2) . 2_666 ?
Se11 Si1 Ba5 64.92(12) . . ?
Se7 Si1 Ba5 74.90(13) 2_666 . ?
Se10 Si1 Ba5 68.26(12) . . ?
Se9 Si1 Ba5 169.6(2) 2_666 . ?
Se6 Si2 Se13 109.4(2) 2_666 2_665 ?
Se6 Si2 Se8 115.3(2) 2_666 2_665 ?
Se13 Si2 Se8 109.1(2) 2_665 2_665 ?
Se6 Si2 Se12 111.1(2) 2_666 . ?
Se13 Si2 Se12 107.5(2) 2_665 . ?
Se8 Si2 Se12 104.1(2) 2_665 . ?
Se6 Si2 Ba6 174.9(2) 2_666 2_665 ?
Se13 Si2 Ba6 68.83(13) 2_665 2_665 ?
Se8 Si2 Ba6 69.66(13) 2_665 2_665 ?
Se12 Si2 Ba6 65.69(12) . 2_665 ?
Se6 Si2 Ba3 89.67(15) 2_666 . ?
Se13 Si2 Ba3 60.69(12) 2_665 . ?
Se8 Si2 Ba3 154.97(19) 2_665 . ?
Se12 Si2 Ba3 62.32(12) . . ?
Ba6 Si2 Ba3 85.35(10) 2_665 . ?
Se2 Se1 Ba6 106.46(8) . 1_455 ?
Se2 Se1 Ba4 124.82(9) . . ?
Ba6 Se1 Ba4 128.67(7) 1_455 . ?
Se2 Se1 Ba1 68.93(7) . . ?
Ba6 Se1 Ba1 106.78(6) 1_455 . ?
Ba4 Se1 Ba1 94.44(6) . . ?
Se2 Se1 Ba2 66.69(7) . 1_545 ?
Ba6 Se1 Ba2 106.31(6) 1_455 1_545 ?
Ba4 Se1 Ba2 92.88(6) . 1_545 ?
Ba1 Se1 Ba2 130.24(6) . 1_545 ?
Se1 Se2 Ba5 120.29(8) . . ?
Se1 Se2 Ba2 71.80(7) . 1_545 ?
Ba5 Se2 Ba2 91.07(6) . 1_545 ?
Se1 Se2 Ba1 68.84(7) . . ?
Ba5 Se2 Ba1 89.78(6) . . ?
Ba2 Se2 Ba1 134.60(7) 1_545 . ?
Se1 Se2 Ba5 114.94(8) . 2_556 ?
Ba5 Se2 Ba5 124.63(6) . 2_556 ?
Ba2 Se2 Ba5 109.70(6) 1_545 2_556 ?
Ba1 Se2 Ba5 106.80(6) . 2_556 ?
Se5 Se3 Ba3 108.81(14) 2_566 . ?
Se5 Se3 Ba2 119.66(14) 2_566 2_565 ?
Ba3 Se3 Ba2 131.52(11) . 2_565 ?
Se5 Se3 Ba3 73.05(12) 2_566 2_565 ?
Ba3 Se3 Ba3 97.59(9) . 2_565 ?
Ba2 Se3 Ba3 97.18(9) 2_565 2_565 ?
Se5 Se3 Ba4 69.12(12) 2_566 . ?
Ba3 Se3 Ba4 85.13(8) . . ?
Ba2 Se3 Ba4 110.17(9) 2_565 . ?
Ba3 Se3 Ba4 140.76(10) 2_565 . ?
Se3 Se5 Ba1 136.94(15) 2_566 . ?
Se3 Se5 Ba6 112.79(14) 2_566 2_666 ?
Ba1 Se5 Ba6 107.18(10) . 2_666 ?
Se3 Se5 Ba3 66.42(12) 2_566 1_556 ?
Ba1 Se5 Ba3 96.44(10) . 1_556 ?
Ba6 Se5 Ba3 93.39(9) 2_666 1_556 ?
Se3 Se5 Ba4 71.93(12) 2_566 2_566 ?
Ba1 Se5 Ba4 107.18(10) . 2_566 ?
Ba6 Se5 Ba4 112.26(10) 2_666 2_566 ?
Ba3 Se5 Ba4 137.06(11) 1_556 2_566 ?
Se14 Se4 Ba3 108.0(3) 1_455 . ?
Ba3 Se4 Ba1 133.0(2) . 2_566 ?
Ba3 Se4 Ba3 95.76(16) . 2_565 ?
Ba1 Se4 Ba3 97.82(16) 2_566 2_565 ?
Se14 Se4 Ba4 71.7(3) 1_455 . ?
Ba3 Se4 Ba4 86.98(15) . . ?
Ba1 Se4 Ba4 108.72(18) 2_566 . ?
Ba3 Se4 Ba4 140.7(2) 2_565 . ?
Se4 Se14 Ba6 114.6(3) 1_655 . ?
Ba2 Se14 Ba6 104.69(19) 2_665 . ?
Ba2 Se14 Ba3 94.32(19) 2_665 2_665 ?
Ba6 Se14 Ba3 93.9(2) . 2_665 ?
Ba2 Se14 Ba4 110.3(2) 2_665 1_655 ?
Ba6 Se14 Ba4 111.7(2) . 1_655 ?
Ba3 Se14 Ba4 137.4(2) 2_665 1_655 ?
Si2 Se6 Ba1 160.29(15) 2_666 . ?
Si2 Se6 Ba2 87.31(14) 2_666 2_566 ?
Ba1 Se6 Ba2 110.79(6) . 2_566 ?
Si2 Se6 Ba5 86.03(14) 2_666 . ?
Ba1 Se6 Ba5 82.84(5) . . ?
Ba2 Se6 Ba5 101.49(7) 2_566 . ?
Si2 Se6 Ba3 89.71(14) 2_666 1_556 ?
Ba1 Se6 Ba3 90.15(6) . 1_556 ?
Ba2 Se6 Ba3 112.98(7) 2_566 1_556 ?
Ba5 Se6 Ba3 145.03(7) . 1_556 ?
Si1 Se7 Ba1 88.24(13) 2_666 2_566 ?
Si1 Se7 Ba2 164.67(15) 2_666 . ?
Ba1 Se7 Ba2 106.62(6) 2_566 . ?
Si1 Se7 Ba5 90.01(14) 2_666 1_565 ?
Ba1 Se7 Ba5 100.00(6) 2_566 1_565 ?
Ba2 Se7 Ba5 83.81(5) . 1_565 ?
Si1 Se7 Ba5 69.83(13) 2_666 2_666 ?
Ba1 Se7 Ba5 157.34(6) 2_566 2_666 ?
Ba2 Se7 Ba5 94.98(5) . 2_666 ?
Ba5 Se7 Ba5 75.16(5) 1_565 2_666 ?
Si2 Se8 Ba2 87.05(13) 2_665 2_565 ?
Si2 Se8 Ba2 167.59(15) 2_665 1_545 ?
Ba2 Se8 Ba2 98.10(6) 2_565 1_545 ?
Si2 Se8 Ba6 72.98(13) 2_665 . ?
Ba2 Se8 Ba6 159.48(7) 2_565 . ?
Ba2 Se8 Ba6 102.42(6) 1_545 . ?
Si2 Se8 Ba6 92.54(14) 2_665 2_655 ?
Ba2 Se8 Ba6 98.74(6) 2_565 2_655 ?
Ba2 Se8 Ba6 97.79(6) 1_545 2_655 ?
Ba6 Se8 Ba6 77.96(5) . 2_655 ?
Si2 Se8 Ba4 84.47(13) 2_665 . ?
Ba2 Se8 Ba4 105.77(6) 2_565 . ?
Ba2 Se8 Ba4 83.27(5) 1_545 . ?
Ba6 Se8 Ba4 77.52(5) . . ?
Ba6 Se8 Ba4 155.09(6) 2_655 . ?
Si1 Se9 Ba1 87.58(13) 2_666 2_566 ?
Si1 Se9 Ba1 170.31(15) 2_666 . ?
Ba1 Se9 Ba1 94.93(5) 2_566 . ?
Si1 Se9 Ba4 85.32(13) 2_666 . ?
Ba1 Se9 Ba4 103.75(6) 2_566 . ?
Ba1 Se9 Ba4 84.99(5) . . ?
Si1 Se9 Ba6 91.07(13) 2_666 2_666 ?
Ba1 Se9 Ba6 95.78(6) 2_566 2_666 ?
Ba1 Se9 Ba6 97.98(5) . 2_666 ?
Ba4 Se9 Ba6 159.94(7) . 2_666 ?
Si1 Se9 Ba4 77.12(13) 2_666 2_666 ?
Ba1 Se9 Ba4 162.79(6) 2_566 2_666 ?
Ba1 Se9 Ba4 101.47(5) . 2_666 ?
Ba4 Se9 Ba4 83.05(5) . 2_666 ?
Ba6 Se9 Ba4 76.91(5) 2_666 2_666 ?
Si1 Se10 Ba2 150.36(14) . 1_545 ?
Si1 Se10 Ba5 94.77(14) . 2_656 ?
Ba2 Se10 Ba5 104.50(6) 1_545 2_656 ?
Si1 Se10 Ba6 96.51(13) . . ?
Ba2 Se10 Ba6 106.52(6) 1_545 . ?
Ba5 Se10 Ba6 87.37(5) 2_656 . ?
Si1 Se10 Ba5 75.04(13) . . ?
Ba2 Se10 Ba5 85.88(5) 1_545 . ?
Ba5 Se10 Ba5 80.89(5) 2_656 . ?
Ba6 Se10 Ba5 164.80(7) . . ?
Si1 Se10 Ba4 79.07(13) . . ?
Ba2 Se10 Ba4 86.43(5) 1_545 . ?
Ba5 Se10 Ba4 165.72(7) 2_656 . ?
Ba6 Se10 Ba4 80.62(5) . . ?
Ba5 Se10 Ba4 109.49(5) . . ?
Si1 Se11 Ba4 91.55(14) . 2_666 ?
Si1 Se11 Ba5 78.13(13) . . ?
Ba4 Se11 Ba5 162.74(8) 2_666 . ?
Si1 Se11 Ba1 142.91(15) . . ?
Ba4 Se11 Ba1 110.99(6) 2_666 . ?
Ba5 Se11 Ba1 85.04(5) . . ?
Si1 Se11 Ba3 97.70(14) . 2_666 ?
Ba4 Se11 Ba3 81.76(5) 2_666 2_666 ?
Ba5 Se11 Ba3 85.92(6) . 2_666 ?
Ba1 Se11 Ba3 113.93(6) . 2_666 ?
Si2 Se12 Ba5 95.90(13) . 2_666 ?
Si2 Se12 Ba6 76.22(13) . 2_665 ?
Ba5 Se12 Ba6 167.26(7) 2_666 2_665 ?
Si2 Se12 Ba3 81.18(13) . . ?
Ba5 Se12 Ba3 93.18(6) 2_666 . ?
Ba6 Se12 Ba3 95.42(6) 2_665 . ?
Si2 Se12 Ba6 97.47(14) . 1_565 ?
Ba5 Se12 Ba6 88.58(5) 2_666 1_565 ?
Ba6 Se12 Ba6 82.65(5) 2_665 1_565 ?
Ba3 Se12 Ba6 177.88(7) . 1_565 ?
Si2 Se13 Ba4 97.46(14) 2_665 . ?
Si2 Se13 Ba3 82.94(14) 2_665 2_665 ?
Ba4 Se13 Ba3 179.25(8) . 2_665 ?
Si2 Se13 Ba3 97.94(14) 2_665 . ?
Ba4 Se13 Ba3 86.02(5) . . ?
Ba3 Se13 Ba3 94.55(6) 2_665 . ?
Si2 Se13 Ba6 73.88(13) 2_665 . ?
Ba4 Se13 Ba6 85.04(5) . . ?
Ba3 Se13 Ba6 94.48(6) 2_665 . ?
Ba3 Se13 Ba6 166.96(7) . . ?

loop_
_geom_bond_atom_site_label_1
_geom_bond_atom_site_label_2
_geom_bond_distance
_geom_bond_site_symmetry_2
_geom_bond_publ_flag
Ba1 Se4 3.254(6) 2_566 ?
Ba1 Se5 3.281(4) . ?
Ba1 Se1 3.307(2) . ?
Ba1 Se2 3.309(2) . ?
Ba1 Se6 3.316(2) . ?
Ba1 Se7 3.380(2) 2_566 ?
Ba1 Se9 3.395(2) 2_566 ?
Ba1 Se11 3.459(2) . ?
Ba1 Se9 3.493(2) . ?
Ba1 Ba5 4.6244(16) . ?
Ba1 Ba4 4.7639(17) . ?
Ba2 Se2 3.302(2) 1_565 ?
Ba2 Se8 3.304(2) 2_565 ?
Ba2 Se3 3.304(3) 2_565 ?
Ba2 Se6 3.320(2) 2_566 ?
Ba2 Se14 3.341(7) 2_665 ?
Ba2 Se10 3.341(2) 1_565 ?
Ba2 Se1 3.416(2) 1_565 ?
Ba2 Se8 3.425(2) 1_565 ?
Ba2 Se7 3.432(2) . ?
Ba2 Ba5 4.6716(17) 1_565 ?
Ba2 Ba4 4.7843(17) 1_565 ?
Ba3 Se4 3.196(6) . ?
Ba3 Se3 3.207(3) . ?
Ba3 Se13 3.322(2) 2_665 ?
Ba3 Se3 3.337(3) 2_565 ?
Ba3 Se12 3.389(2) . ?
Ba3 Se4 3.438(7) 2_565 ?
Ba3 Se14 3.452(8) 2_665 ?
Ba3 Se13 3.468(2) . ?
Ba3 Se5 3.483(4) 1_554 ?
Ba3 Se11 3.689(3) 2_666 ?
Ba3 Si2 3.782(5) . ?
Ba3 Se6 3.794(3) 1_554 ?
Ba4 Se1 3.183(2) . ?
Ba4 Se13 3.269(2) . ?
Ba4 Se11 3.323(2) 2_666 ?
Ba4 Se4 3.477(7) . ?
Ba4 Se5 3.516(4) 2_566 ?
Ba4 Se14 3.538(8) 1_455 ?
Ba4 Se9 3.559(2) . ?
Ba4 Se3 3.578(4) . ?
Ba4 Se10 3.639(2) . ?
Ba4 Se9 3.724(2) 2_666 ?
Ba4 Se8 3.767(3) . ?
Ba4 Ba6 4.5628(17) . ?
Ba5 Se2 3.244(2) . ?
Ba5 Se12 3.251(2) 2_666 ?
Ba5 Se2 3.316(2) 2_556 ?
Ba5 Se10 3.370(2) 2_656 ?
Ba5 Se11 3.383(2) . ?
Ba5 Se10 3.515(2) . ?
Ba5 Se7 3.561(2) 1_545 ?
Ba5 Si1 3.655(5) . ?
Ba5 Se6 3.663(3) . ?
Ba5 Se7 3.760(2) 2_666 ?
Ba5 Ba5 4.468(2) 2_656 ?
Ba6 Se1 3.170(2) 1_655 ?
Ba6 Se12 3.363(2) 2_665 ?
Ba6 Se5 3.380(4) 2_666 ?
Ba6 Se14 3.382(7) . ?
Ba6 Se10 3.409(2) . ?
Ba6 Se12 3.451(2) 1_545 ?
Ba6 Se13 3.479(2) . ?
Ba6 Se8 3.515(2) . ?
Ba6 Si2 3.584(5) 2_665 ?
Ba6 Se9 3.611(2) 2_666 ?
Ba6 Se8 3.637(2) 2_655 ?
Ba6 Ba6 4.500(2) 2_655 ?
Si1 Se11 2.246(5) . ?
Si1 Se7 2.248(5) 2_666 ?
Si1 Se10 2.261(5) . ?
Si1 Se9 2.266(5) 2_666 ?
Si2 Se6 2.234(5) 2_666 ?
Si2 Se13 2.260(5) 2_665 ?
Si2 Se8 2.274(5) 2_665 ?
Si2 Se12 2.277(5) . ?
Se1 Se2 2.383(3) . ?
Se3 Se5 2.366(5) 2_566 ?
Se4 Se14 2.366(9) 1_455 ?
